data_4104183
loop_
_publ_author_name
'Eamonn Conrad'
'Neil R. Burford'
'Robert McDonald'
'Michael J. Ferguson'

_publ_contact_author_address
; Department of Chemistry
  University of Alberta
  Edmonton, Alberta T6G 2G2
  Canada
;
_publ_contact_author_email neil.burford@dal.ca
_publ_contact_author_fax 1(902)4941310
_publ_contact_author_name 'Dr Neil R. Burford'
_publ_contact_author_phone 1(902)4943190
_publ_section_title
;
 Coordination of Arsine Ligands as a General Synthetic Approach to Rare
 Examples of Arsenic-Antimony and Arsenic-Bismuth Bonds
;
_journal_name_full 'Journal of the American Chemical Society'
_journal_page_first 5066
_journal_page_last 5067
_journal_paper_doi 10.1021/ja900968j
_journal_volume 131
_journal_year 2009
_chemical_formula_moiety 'C37 H30 As2 Bi Cl2 F3 O3 S'
_chemical_formula_sum 'C37 H30 As2 Bi Cl2 F3 O3 S'
_chemical_formula_weight 1041.39
_chemical_name_systematic
; 

 ? 

;
_space_group_IT_number 15
_symmetry_cell_setting monoclinic
_symmetry_space_group_name_Hall '-C 2yc'
_symmetry_space_group_name_H-M 'C 1 2/c 1'
_atom_sites_solution_hydrogens geom
_atom_sites_solution_primary direct
_atom_sites_solution_secondary difmap
_audit_creation_method 'manual editing of SHELXL template'
_cell_angle_alpha 90.00
_cell_angle_beta 114.6777(13)
_cell_angle_gamma 90.00
_cell_formula_units_Z 8
_cell_length_a 22.023(2)
_cell_length_b 16.6499(17)
_cell_length_c 22.883(2)
_cell_measurement_reflns_used 5272
_cell_measurement_temperature 193(2)
_cell_measurement_theta_max 25.16
_cell_measurement_theta_min 2.17
_cell_volume 7624.4(12)
_computing_cell_refinement 'Bruker SAINT (Bruker, 1997)'
_computing_data_collection 'Bruker SMART (Bruker, 1997)'
_computing_data_reduction 'Bruker SAINT (Bruker, 1997)'
_computing_molecular_graphics 'Bruker SHELXTL (Bruker, 1997)'
_computing_publication_material 'Bruker SHELXTL (Bruker, 1997)'
_computing_structure_refinement 'SHELXL-97 (Sheldrick, 1997)'
_computing_structure_solution 'SHELXS-97 (Sheldrick, 1990)'
_diffrn_ambient_temperature 193(2)
_diffrn_detector_area_resol_mean 8.192
_diffrn_measured_fraction_theta_full 0.994
_diffrn_measured_fraction_theta_max 0.994
_diffrn_measurement_device_type 'Bruker PLATFORM diffractometer/SMART 1000 CCD area detector'
_diffrn_measurement_method '\w scans'
_diffrn_radiation_monochromator graphite
_diffrn_radiation_source 'fine-focus sealed tube'
_diffrn_radiation_type MoK\a
_diffrn_radiation_wavelength 0.71073
_diffrn_reflns_av_R_equivalents 0.0395
_diffrn_reflns_av_sigmaI/netI 0.0405
_diffrn_reflns_limit_h_max 28
_diffrn_reflns_limit_h_min -28
_diffrn_reflns_limit_k_max 21
_diffrn_reflns_limit_k_min -21
_diffrn_reflns_limit_l_max 29
_diffrn_reflns_limit_l_min -24
_diffrn_reflns_number 27312
_diffrn_reflns_theta_full 27.49
_diffrn_reflns_theta_max 27.49
_diffrn_reflns_theta_min 1.63
_diffrn_standards_decay_% 0
_diffrn_standards_interval_time 0
_diffrn_standards_number 0
_exptl_absorpt_coefficient_mu 6.592
_exptl_absorpt_correction_T_max 0.2196
_exptl_absorpt_correction_T_min 0.1595
_exptl_absorpt_correction_type integration
_exptl_absorpt_process_details 'Bruker SHELXTL (Bruker, 1997)'
_exptl_crystal_colour yellow
_exptl_crystal_density_diffrn 1.814
_exptl_crystal_density_method 'not measured'
_exptl_crystal_description prism
_exptl_crystal_F_000 4016
_exptl_crystal_size_max 0.44
_exptl_crystal_size_mid 0.35
_exptl_crystal_size_min 0.33
_refine_diff_density_max 1.385
_refine_diff_density_min -0.446
_refine_diff_density_rms 0.121
_refine_ls_extinction_method none
_refine_ls_goodness_of_fit_ref 1.039
_refine_ls_hydrogen_treatment constr
_refine_ls_matrix_type full
_refine_ls_number_parameters 488
_refine_ls_number_reflns 8699
_refine_ls_number_restraints 0
_refine_ls_restrained_S_all 1.039
_refine_ls_R_factor_all 0.0495
_refine_ls_R_factor_gt 0.0310
_refine_ls_shift/su_max 0.001
_refine_ls_shift/su_mean 0.000
_refine_ls_structure_factor_coef Fsqd
_refine_ls_weighting_details 'calc w=1/[\s^2^(Fo^2^)+(0.0358P)^2^+1.1668P] where P=(Fo^2^+2Fc^2^)/3'
_refine_ls_weighting_scheme calc
_refine_ls_wR_factor_gt 0.0652
_refine_ls_wR_factor_ref 0.0713
_reflns_number_gt 6806
_reflns_number_total 8699
_reflns_threshold_expression I>2\s(I)
_cod_data_source_file ja900968j_si_002_4.cif
_cod_data_source_block 3a
_cod_original_cell_volume 7624.4(13)
_cod_original_sg_symbol_H-M 'C 2/c'
_cod_database_code 4104183

loop_
_symmetry_equiv_pos_as_xyz
'x, y, z'
'-x, y, -z+1/2'
'x+1/2, y+1/2, z'
'-x+1/2, y+1/2, -z+1/2'
'-x, -y, -z'
'x, -y, z-1/2'
'-x+1/2, -y+1/2, -z'
'x+1/2, -y+1/2, z-1/2'

loop_
_atom_site_label
_atom_site_type_symbol
_atom_site_fract_x
_atom_site_fract_y
_atom_site_fract_z
_atom_site_U_iso_or_equiv
_atom_site_adp_type
_atom_site_occupancy
_atom_site_symmetry_multiplicity
_atom_site_calc_flag
_atom_site_refinement_flags
_atom_site_disorder_assembly
_atom_site_disorder_group
Bi Bi 0.075594(7) 0.336387(9) 0.061092(7) 0.02878(5) Uani 1 1 d . . .
As1 As 0.217126(19) 0.39708(2) 0.10794(2) 0.03148(10) Uani 1 1 d . . .
As2 As -0.037071(19) 0.22480(3) 0.04951(2) 0.03362(10) Uani 1 1 d . A .
Cl1 Cl 0.12570(5) 0.27713(7) 0.17190(5) 0.0428(3) Uani 1 1 d . . .
Cl2 Cl 0.10498(6) 0.22509(8) 0.00497(7) 0.0565(3) Uani 1 1 d . . .
S S -0.00341(5) 0.49149(6) -0.08436(5) 0.0315(2) Uani 1 1 d . . .
F1 F -0.04426(16) 0.53598(18) -0.20345(13) 0.0652(8) Uani 1 1 d . . .
F2 F 0.05054(15) 0.47600(18) -0.16608(15) 0.0628(8) Uani 1 1 d . . .
F3 F -0.03908(16) 0.40799(18) -0.18987(14) 0.0659(8) Uani 1 1 d . . .
O1 O 0.03384(16) 0.42247(18) -0.05021(15) 0.0461(8) Uani 1 1 d . . .
O2 O -0.07225(14) 0.49466(18) -0.09265(15) 0.0415(7) Uani 1 1 d . . .
O3 O 0.03001(13) 0.56767(17) -0.06567(14) 0.0369(7) Uani 1 1 d . . .
C1 C -0.0096(2) 0.4767(3) -0.1655(2) 0.0447(11) Uani 1 1 d . . .
C11 C 0.2411(2) 0.4773(2) 0.1757(2) 0.0378(10) Uani 1 1 d . . .
C12 C 0.2115(2) 0.4746(3) 0.2181(2) 0.0423(11) Uani 1 1 d . . .
H12 H 0.1793 0.4341 0.2136 0.051 Uiso 1 1 calc R . .
C13 C 0.2281(3) 0.5304(3) 0.2674(2) 0.0523(13) Uani 1 1 d . . .
H13 H 0.2069 0.5287 0.2960 0.063 Uiso 1 1 calc R . .
C14 C 0.2749(3) 0.5877(3) 0.2746(3) 0.0648(16) Uani 1 1 d . . .
H14 H 0.2870 0.6254 0.3088 0.078 Uiso 1 1 calc R . .
C15 C 0.3046(3) 0.5908(3) 0.2323(3) 0.0645(16) Uani 1 1 d . . .
H15 H 0.3374 0.6307 0.2377 0.077 Uiso 1 1 calc R . .
C16 C 0.2876(2) 0.5376(3) 0.1830(3) 0.0518(13) Uani 1 1 d . . .
H16 H 0.3075 0.5415 0.1534 0.062 Uiso 1 1 calc R . .
C21 C 0.23252(19) 0.4513(2) 0.0406(2) 0.0349(9) Uani 1 1 d . . .
C22 C 0.1907(2) 0.5137(3) 0.0095(2) 0.0457(12) Uani 1 1 d . . .
H22 H 0.1570 0.5302 0.0227 0.055 Uiso 1 1 calc R . .
C23 C 0.1972(2) 0.5529(3) -0.0411(2) 0.0522(13) Uani 1 1 d . . .
H23 H 0.1681 0.5960 -0.0623 0.063 Uiso 1 1 calc R . .
C24 C 0.2450(3) 0.5297(3) -0.0602(2) 0.0512(12) Uani 1 1 d . . .
H24 H 0.2499 0.5573 -0.0943 0.061 Uiso 1 1 calc R . .
C25 C 0.2866(3) 0.4665(3) -0.0304(3) 0.0674(17) Uani 1 1 d . . .
H25 H 0.3197 0.4499 -0.0444 0.081 Uiso 1 1 calc R . .
C26 C 0.2801(3) 0.4271(3) 0.0199(3) 0.0586(14) Uani 1 1 d . . .
H26 H 0.3086 0.3831 0.0402 0.070 Uiso 1 1 calc R . .
C31 C 0.2907(2) 0.3214(3) 0.1412(2) 0.0391(10) Uani 1 1 d . . .
C32 C 0.2864(3) 0.2500(3) 0.1094(3) 0.0607(15) Uani 1 1 d . . .
H32 H 0.2466 0.2371 0.0728 0.073 Uiso 1 1 calc R . .
C33 C 0.3397(3) 0.1966(3) 0.1301(3) 0.0712(17) Uani 1 1 d . . .
H33 H 0.3365 0.1475 0.1078 0.085 Uiso 1 1 calc R . .
C34 C 0.3973(3) 0.2155(4) 0.1834(3) 0.0675(17) Uani 1 1 d . . .
H34 H 0.4342 0.1796 0.1974 0.081 Uiso 1 1 calc R . .
C35 C 0.4016(3) 0.2849(4) 0.2161(3) 0.0754(19) Uani 1 1 d . . .
H35 H 0.4410 0.2968 0.2534 0.090 Uiso 1 1 calc R . .
C36 C 0.3481(2) 0.3388(3) 0.1947(3) 0.0556(13) Uani 1 1 d . . .
H36 H 0.3514 0.3876 0.2172 0.067 Uiso 1 1 calc R . .
C41 C -0.09453(19) 0.2528(3) 0.0913(2) 0.0345(9) Uani 1 1 d . . .
C42 C -0.0660(2) 0.2942(3) 0.1494(2) 0.0425(11) Uani 1 1 d . . .
H42 H -0.0207 0.3112 0.1657 0.051 Uiso 1 1 calc R . .
C43 C -0.1040(2) 0.3103(3) 0.1835(2) 0.0500(12) Uani 1 1 d . . .
H43 H -0.0849 0.3391 0.2229 0.060 Uiso 1 1 calc R . .
C44 C -0.1694(2) 0.2848(3) 0.1601(2) 0.0475(12) Uani 1 1 d . . .
H44 H -0.1950 0.2950 0.1839 0.057 Uiso 1 1 calc R . .
C45 C -0.1975(2) 0.2447(3) 0.1025(2) 0.0474(12) Uani 1 1 d . . .
H45 H -0.2428 0.2277 0.0865 0.057 Uiso 1 1 calc R . .
C46 C -0.1604(2) 0.2289(3) 0.0678(2) 0.0439(11) Uani 1 1 d . . .
H46 H -0.1803 0.2016 0.0277 0.053 Uiso 1 1 calc R . .
C51 C -0.09687(18) 0.2258(3) -0.0409(2) 0.0354(9) Uani 1 1 d . . .
C52 C -0.1073(2) 0.3010(3) -0.0698(2) 0.0410(10) Uani 1 1 d . . .
H52 H -0.0875 0.3471 -0.0447 0.049 Uiso 1 1 calc R . .
C53 C -0.1470(2) 0.3089(3) -0.1358(2) 0.0473(12) Uani 1 1 d . . .
H53 H -0.1547 0.3604 -0.1554 0.057 Uiso 1 1 calc R . .
C54 C -0.1747(2) 0.2420(3) -0.1721(2) 0.0508(12) Uani 1 1 d . . .
H54 H -0.2009 0.2472 -0.2170 0.061 Uiso 1 1 calc R . .
C55 C -0.1646(2) 0.1667(3) -0.1435(2) 0.0513(13) Uani 1 1 d . . .
H55 H -0.1841 0.1207 -0.1689 0.062 Uiso 1 1 calc R . .
C56 C -0.1259(2) 0.1585(3) -0.0776(2) 0.0452(11) Uani 1 1 d . . .
H56 H -0.1195 0.1071 -0.0580 0.054 Uiso 1 1 calc R . .
C61 C -0.0198(2) 0.1133(3) 0.0758(2) 0.0444(11) Uani 1 1 d . . .
C62A C 0.0486(4) 0.0872(5) 0.1002(5) 0.060(3) Uani 0.60 1 d P A 1
H62A H 0.0823 0.1230 0.1003 0.072 Uiso 0.60 1 calc PR A 1
C63A C 0.0653(5) 0.0096(5) 0.1235(5) 0.075(3) Uani 0.60 1 d P A 1
H63A H 0.1107 -0.0067 0.1428 0.090 Uiso 0.60 1 calc PR A 1
C64A C 0.0173(13) -0.0414(19) 0.1185(17) 0.084(8) Uani 0.60 1 d P A 1
H64A H 0.0284 -0.0960 0.1302 0.101 Uiso 0.60 1 calc PR A 1
C65A C -0.0495(6) -0.0168(7) 0.0965(8) 0.083(4) Uani 0.60 1 d P A 1
H65A H -0.0825 -0.0530 0.0972 0.100 Uiso 0.60 1 calc PR A 1
C66A C -0.0662(5) 0.0585(5) 0.0745(5) 0.063(3) Uani 0.60 1 d P A 1
H66A H -0.1119 0.0740 0.0575 0.076 Uiso 0.60 1 calc PR A 1
C62B C -0.0084(6) 0.0563(8) 0.0428(6) 0.055(3) Uani 0.40 1 d P A 2
H62B H -0.0030 0.0700 0.0049 0.066 Uiso 0.40 1 calc PR A 2
C63B C -0.0039(8) -0.0254(9) 0.0613(8) 0.069(4) Uani 0.40 1 d P A 2
H63B H 0.0012 -0.0663 0.0347 0.083 Uiso 0.40 1 calc PR A 2
C64B C -0.0070(19) -0.045(2) 0.121(2) 0.070(11) Uani 0.40 1 d P A 2
H64B H 0.0011 -0.0988 0.1372 0.084 Uiso 0.40 1 calc PR A 2
C65B C -0.0218(11) 0.0125(10) 0.1546(10) 0.096(6) Uani 0.40 1 d P A 2
H65B H -0.0278 -0.0006 0.1922 0.115 Uiso 0.40 1 calc PR A 2
C66B C -0.0280(8) 0.0915(8) 0.1332(7) 0.065(4) Uani 0.40 1 d P A 2
H66B H -0.0379 0.1323 0.1570 0.078 Uiso 0.40 1 calc PR A 2

loop_
_atom_site_aniso_label
_atom_site_aniso_U_11
_atom_site_aniso_U_22
_atom_site_aniso_U_33
_atom_site_aniso_U_23
_atom_site_aniso_U_13
_atom_site_aniso_U_12
Bi 0.03100(8) 0.03024(8) 0.02434(8) 0.00252(7) 0.01080(6) 0.00640(6)
As1 0.02923(19) 0.0313(2) 0.0329(2) 0.00223(18) 0.01204(17) 0.00356(16)
As2 0.0300(2) 0.0348(2) 0.0330(2) -0.00214(19) 0.01013(18) -0.00029(17)
Cl1 0.0509(6) 0.0437(6) 0.0269(5) 0.0095(5) 0.0094(5) 0.0024(5)
Cl2 0.0577(7) 0.0591(8) 0.0574(8) -0.0217(6) 0.0287(6) 0.0058(6)
S 0.0415(5) 0.0307(5) 0.0234(5) 0.0017(4) 0.0146(4) 0.0066(4)
F1 0.095(2) 0.068(2) 0.0312(16) 0.0176(14) 0.0251(15) 0.0284(17)
F2 0.077(2) 0.073(2) 0.058(2) -0.0004(16) 0.0475(17) 0.0112(16)
F3 0.092(2) 0.0582(19) 0.0453(18) -0.0211(15) 0.0266(17) -0.0072(16)
O1 0.0625(19) 0.0398(18) 0.0342(18) 0.0106(14) 0.0185(15) 0.0146(15)
O2 0.0431(16) 0.0451(18) 0.0380(18) -0.0059(15) 0.0187(14) -0.0016(14)
O3 0.0420(15) 0.0342(16) 0.0374(17) -0.0035(13) 0.0194(13) -0.0014(13)
C1 0.065(3) 0.040(3) 0.032(3) 0.002(2) 0.022(2) 0.010(2)
C11 0.037(2) 0.034(2) 0.034(2) 0.0011(19) 0.0061(19) 0.0027(17)
C12 0.048(2) 0.036(2) 0.031(2) -0.0003(19) 0.005(2) 0.0056(19)
C13 0.070(3) 0.048(3) 0.032(3) -0.003(2) 0.015(2) 0.007(2)
C14 0.087(4) 0.047(3) 0.039(3) -0.009(2) 0.006(3) -0.004(3)
C15 0.068(3) 0.051(3) 0.058(4) -0.006(3) 0.009(3) -0.021(3)
C16 0.058(3) 0.045(3) 0.047(3) 0.004(2) 0.016(2) -0.009(2)
C21 0.034(2) 0.035(2) 0.034(2) 0.0021(19) 0.0133(18) 0.0008(17)
C22 0.037(2) 0.055(3) 0.048(3) 0.015(2) 0.020(2) 0.013(2)
C23 0.051(3) 0.054(3) 0.051(3) 0.024(3) 0.021(2) 0.013(2)
C24 0.065(3) 0.047(3) 0.045(3) 0.009(2) 0.025(3) -0.006(2)
C25 0.085(4) 0.067(4) 0.081(4) 0.020(3) 0.065(4) 0.021(3)
C26 0.067(3) 0.052(3) 0.072(4) 0.022(3) 0.044(3) 0.022(3)
C31 0.036(2) 0.041(3) 0.045(3) 0.012(2) 0.022(2) 0.0097(18)
C32 0.051(3) 0.042(3) 0.078(4) -0.001(3) 0.015(3) 0.011(2)
C33 0.066(4) 0.048(3) 0.098(5) 0.005(3) 0.031(4) 0.017(3)
C34 0.063(3) 0.070(4) 0.069(4) 0.026(3) 0.027(3) 0.041(3)
C35 0.054(3) 0.102(5) 0.058(4) 0.002(4) 0.011(3) 0.036(3)
C36 0.049(3) 0.068(4) 0.046(3) -0.001(3) 0.015(2) 0.019(2)
C41 0.034(2) 0.039(2) 0.031(2) 0.0036(19) 0.0140(18) 0.0013(17)
C42 0.037(2) 0.055(3) 0.033(3) -0.004(2) 0.012(2) -0.005(2)
C43 0.057(3) 0.062(3) 0.031(3) -0.004(2) 0.018(2) -0.004(2)
C44 0.042(2) 0.068(3) 0.036(3) 0.010(2) 0.020(2) 0.004(2)
C45 0.031(2) 0.069(3) 0.042(3) 0.007(2) 0.015(2) -0.002(2)
C46 0.036(2) 0.052(3) 0.037(3) -0.004(2) 0.009(2) -0.005(2)
C51 0.031(2) 0.043(2) 0.035(2) -0.003(2) 0.0158(18) -0.0010(17)
C52 0.038(2) 0.045(3) 0.038(3) -0.005(2) 0.014(2) -0.007(2)
C53 0.044(2) 0.049(3) 0.044(3) 0.009(2) 0.015(2) 0.001(2)
C54 0.040(2) 0.071(4) 0.039(3) 0.001(3) 0.014(2) 0.000(2)
C55 0.047(3) 0.053(3) 0.045(3) -0.018(2) 0.011(2) -0.005(2)
C56 0.045(2) 0.042(3) 0.041(3) -0.003(2) 0.010(2) -0.005(2)
C61 0.046(2) 0.036(3) 0.043(3) -0.003(2) 0.011(2) 0.006(2)
C62A 0.047(5) 0.039(5) 0.080(7) -0.012(4) 0.011(5) -0.002(4)
C63A 0.052(5) 0.041(5) 0.100(9) -0.014(5) 0.002(5) 0.009(4)
C64A 0.081(13) 0.042(8) 0.12(2) 0.012(10) 0.033(11) 0.005(8)
C65A 0.066(7) 0.039(6) 0.136(14) 0.016(7) 0.034(8) -0.003(5)
C66A 0.060(5) 0.042(5) 0.089(8) 0.006(5) 0.032(5) 0.000(4)
C62B 0.062(8) 0.059(8) 0.053(8) 0.012(7) 0.032(7) 0.029(6)
C63B 0.093(11) 0.054(9) 0.053(10) -0.005(7) 0.022(9) 0.027(8)
C64B 0.13(4) 0.025(10) 0.079(19) 0.011(10) 0.07(3) 0.014(18)
C65B 0.157(18) 0.056(11) 0.083(14) 0.031(10) 0.060(14) 0.018(12)
C66B 0.103(11) 0.046(8) 0.053(9) 0.004(7) 0.040(9) 0.022(8)

loop_
_atom_type_symbol
_atom_type_description
_atom_type_scat_dispersion_real
_atom_type_scat_dispersion_imag
_atom_type_scat_source
C C 0.0033 0.0016 'International Tables Vol C Tables 4.2.6.8 and 6.1.1.4'
H H 0.0000 0.0000 'International Tables Vol C Tables 4.2.6.8 and 6.1.1.4'
O O 0.0106 0.0060 'International Tables Vol C Tables 4.2.6.8 and 6.1.1.4'
F F 0.0171 0.0103 'International Tables Vol C Tables 4.2.6.8 and 6.1.1.4'
S S 0.1246 0.1234 'International Tables Vol C Tables 4.2.6.8 and 6.1.1.4'
Cl Cl 0.1484 0.1585 'International Tables Vol C Tables 4.2.6.8 and 6.1.1.4'
As As 0.0499 2.0058 'International Tables Vol C Tables 4.2.6.8 and 6.1.1.4'
Bi Bi -4.1077 10.2566 'International Tables Vol C Tables 4.2.6.8 and 6.1.1.4'

loop_
_geom_angle_atom_site_label_1
_geom_angle_atom_site_label_2
_geom_angle_atom_site_label_3
_geom_angle
_geom_angle_site_symmetry_1
_geom_angle_site_symmetry_3
Cl2 Bi Cl1 97.44(4) . .
Cl2 Bi O1 88.19(7) . .
Cl1 Bi O1 170.51(7) . .
Cl2 Bi O3 145.64(6) . 5_565
Cl1 Bi O3 101.78(6) . 5_565
O1 Bi O3 77.18(9) . 5_565
Cl2 Bi O2 152.35(7) . 5_565
Cl1 Bi O2 100.10(7) . 5_565
O1 Bi O2 71.96(9) . 5_565
O3 Bi O2 49.17(8) 5_565 5_565
Cl2 Bi As1 88.86(3) . .
Cl1 Bi As1 79.59(3) . .
O1 Bi As1 92.94(7) . .
O3 Bi As1 122.38(6) 5_565 .
O2 Bi As1 73.60(6) 5_565 .
Cl2 Bi As2 82.98(3) . .
Cl1 Bi As2 81.10(3) . .
O1 Bi As2 107.28(7) . .
O3 Bi As2 72.31(6) 5_565 .
O2 Bi As2 120.71(6) 5_565 .
As1 Bi As2 157.852(12) . .
C21 As1 C31 102.72(17) . .
C21 As1 C11 103.60(18) . .
C31 As1 C11 103.25(19) . .
C21 As1 Bi 111.85(12) . .
C31 As1 Bi 119.44(13) . .
C11 As1 Bi 114.21(13) . .
C51 As2 C41 103.44(17) . .
C51 As2 C61 107.29(19) . .
C41 As2 C61 99.3(2) . .
C51 As2 Bi 104.86(12) . .
C41 As2 Bi 119.41(13) . .
C61 As2 Bi 120.94(14) . .
O1 S O3 115.96(18) . .
O1 S O2 115.39(19) . .
O3 S O2 112.60(17) . .
O1 S C1 103.2(2) . .
O3 S C1 103.5(2) . .
O2 S C1 104.1(2) . .
S O1 Bi 145.20(19) . .
F3 C1 F1 108.8(4) . .
F3 C1 F2 107.8(4) . .
F1 C1 F2 107.8(4) . .
F3 C1 S 111.2(3) . .
F1 C1 S 110.1(3) . .
F2 C1 S 111.1(3) . .
C12 C11 C16 118.7(4) . .
C12 C11 As1 119.2(3) . .
C16 C11 As1 122.1(4) . .
C11 C12 C13 120.5(5) . .
C14 C13 C12 119.8(5) . .
C13 C14 C15 119.9(5) . .
C16 C15 C14 120.8(5) . .
C15 C16 C11 120.2(5) . .
C22 C21 C26 119.0(4) . .
C22 C21 As1 117.6(3) . .
C26 C21 As1 123.3(3) . .
C21 C22 C23 120.4(4) . .
C24 C23 C22 120.1(4) . .
C23 C24 C25 120.4(5) . .
C24 C25 C26 119.7(5) . .
C21 C26 C25 120.4(5) . .
C36 C31 C32 119.1(4) . .
C36 C31 As1 121.3(4) . .
C32 C31 As1 119.5(4) . .
C31 C32 C33 120.8(5) . .
C34 C33 C32 119.3(6) . .
C35 C34 C33 120.5(5) . .
C34 C35 C36 119.9(5) . .
C31 C36 C35 120.3(5) . .
C46 C41 C42 119.7(4) . .
C46 C41 As2 122.5(3) . .
C42 C41 As2 117.6(3) . .
C43 C42 C41 119.7(4) . .
C44 C43 C42 120.0(5) . .
C45 C44 C43 120.2(4) . .
C44 C45 C46 120.4(4) . .
C41 C46 C45 120.0(4) . .
C56 C51 C52 119.7(4) . .
C56 C51 As2 125.3(3) . .
C52 C51 As2 114.9(3) . .
C51 C52 C53 120.2(4) . .
C54 C53 C52 119.8(5) . .
C53 C54 C55 120.3(5) . .
C54 C55 C56 120.2(5) . .
C51 C56 C55 119.7(4) . .
C66A C61 C62A 117.5(6) . .
C62B C61 C66B 118.2(9) . .
C62B C61 As2 125.3(7) . .
C66A C61 As2 125.9(5) . .
C62A C61 As2 116.5(5) . .
C66B C61 As2 116.1(6) . .
C63A C62A C61 119.7(8) . .
C64A C63A C62A 119.4(16) . .
C63A C64A C65A 122(2) . .
C66A C65A C64A 119.3(14) . .
C65A C66A C61 122.1(9) . .
C61 C62B C63B 122.3(12) . .
C62B C63B C64B 118.7(19) . .
C65B C64B C63B 119(3) . .
C64B C65B C66B 119(2) . .
C65B C66B C61 121.8(13) . .

loop_
_geom_bond_atom_site_label_1
_geom_bond_atom_site_label_2
_geom_bond_distance
_geom_bond_site_symmetry_2
Bi Cl2 2.4892(12) .
Bi Cl1 2.5069(11) .
Bi O1 2.726(3) .
Bi O3 2.859(3) 5_565
Bi O2 2.913(3) 5_565
Bi As1 3.0159(5) .
Bi As2 3.0214(5) .
As1 C21 1.934(4) .
As1 C31 1.940(4) .
As1 C11 1.946(4) .
As2 C51 1.933(4) .
As2 C41 1.934(4) .
As2 C61 1.939(5) .
S O1 1.438(3) .
S O3 1.439(3) .
S O2 1.448(3) .
S C1 1.822(5) .
F1 C1 1.326(5) .
F2 C1 1.329(5) .
F3 C1 1.319(5) .
C11 C12 1.379(6) .
C11 C16 1.393(6) .
C12 C13 1.387(6) .
C13 C14 1.363(7) .
C14 C15 1.377(8) .
C15 C16 1.359(7) .
C21 C22 1.375(6) .
C21 C26 1.378(6) .
C22 C23 1.386(6) .
C23 C24 1.354(7) .
C24 C25 1.375(7) .
C25 C26 1.383(7) .
C31 C36 1.375(7) .
C31 C32 1.376(7) .
C32 C33 1.388(7) .
C33 C34 1.380(8) .
C34 C35 1.358(8) .
C35 C36 1.396(7) .
C41 C46 1.379(5) .
C41 C42 1.394(6) .
C42 C43 1.387(6) .
C43 C44 1.377(6) .
C44 C45 1.373(7) .
C45 C46 1.382(6) .
C51 C56 1.386(6) .
C51 C52 1.390(6) .
C52 C53 1.401(6) .
C53 C54 1.370(7) .
C54 C55 1.388(7) .
C55 C56 1.395(7) .
C61 C62B 1.301(13) .
C61 C66A 1.360(10) .
C61 C62A 1.439(9) .
C61 C66B 1.444(14) .
C62A C63A 1.387(12) .
C63A C64A 1.32(2) .
C64A C65A 1.40(3) .
C65A C66A 1.345(15) .
C62B C63B 1.416(19) .
C63B C64B 1.44(4) .
C64B C65B 1.35(4) .
C65B C66B 1.391(19) .

loop_
_geom_torsion_atom_site_label_1
_geom_torsion_atom_site_label_2
_geom_torsion_atom_site_label_3
_geom_torsion_atom_site_label_4
_geom_torsion
_geom_torsion_site_symmetry_1
Cl2 Bi As1 C21 75.90(14) .
Cl1 Bi As1 C21 173.67(14) .
O1 Bi As1 C21 -12.23(15) .
O3 Bi As1 C21 -88.90(15) 5_565
O2 Bi As1 C21 -82.45(15) 5_565
As2 Bi As1 C21 144.00(14) .
Cl2 Bi As1 C31 -44.01(17) .
Cl1 Bi As1 C31 53.77(16) .
O1 Bi As1 C31 -132.13(18) .
O3 Bi As1 C31 151.19(18) 5_565
O2 Bi As1 C31 157.65(17) 5_565
As2 Bi As1 C31 24.09(17) .
Cl2 Bi As1 C11 -166.85(14) .
Cl1 Bi As1 C11 -69.07(14) .
O1 Bi As1 C11 105.03(15) .
O3 Bi As1 C11 28.35(16) 5_565
O2 Bi As1 C11 34.81(15) 5_565
As2 Bi As1 C11 -98.75(14) .
Cl2 Bi As2 C51 -71.36(13) .
Cl1 Bi As2 C51 -170.06(13) .
O1 Bi As2 C51 14.53(14) .
O3 Bi As2 C51 84.47(14) 5_565
O2 Bi As2 C51 93.43(14) 5_565
As1 Bi As2 C51 -140.53(13) .
Cl2 Bi As2 C41 173.46(14) .
Cl1 Bi As2 C41 74.76(14) .
O1 Bi As2 C41 -100.65(16) .
O3 Bi As2 C41 -30.72(15) 5_565
O2 Bi As2 C41 -21.75(16) 5_565
As1 Bi As2 C41 104.29(14) .
Cl2 Bi As2 C61 49.81(18) .
Cl1 Bi As2 C61 -48.89(17) .
O1 Bi As2 C61 135.70(18) .
O3 Bi As2 C61 -154.36(18) 5_565
O2 Bi As2 C61 -145.39(19) 5_565
As1 Bi As2 C61 -19.36(18) .
O3 S O1 Bi 78.2(4) .
O2 S O1 Bi -56.6(4) .
C1 S O1 Bi -169.4(3) .
Cl2 Bi O1 S 165.6(3) .
Cl1 Bi O1 S -67.8(6) .
O3 Bi O1 S 16.9(3) 5_565
O2 Bi O1 S -33.9(3) 5_565
As1 Bi O1 S -105.6(3) .
As2 Bi O1 S 83.5(3) .
O1 S C1 F3 58.3(4) .
O3 S C1 F3 179.5(3) .
O2 S C1 F3 -62.6(4) .
O1 S C1 F1 178.9(3) .
O3 S C1 F1 -59.9(4) .
O2 S C1 F1 58.0(4) .
O1 S C1 F2 -61.8(4) .
O3 S C1 F2 59.4(3) .
O2 S C1 F2 177.3(3) .
C21 As1 C11 C12 152.7(3) .
C31 As1 C11 C12 -100.5(4) .
Bi As1 C11 C12 30.8(4) .
C21 As1 C11 C16 -27.5(4) .
C31 As1 C11 C16 79.3(4) .
Bi As1 C11 C16 -149.4(3) .
C16 C11 C12 C13 -0.6(6) .
As1 C11 C12 C13 179.3(3) .
C11 C12 C13 C14 -1.0(7) .
C12 C13 C14 C15 1.1(8) .
C13 C14 C15 C16 0.3(9) .
C14 C15 C16 C11 -2.0(8) .
C12 C11 C16 C15 2.0(7) .
As1 C11 C16 C15 -177.8(4) .
C31 As1 C21 C22 -175.8(4) .
C11 As1 C21 C22 -68.6(4) .
Bi As1 C21 C22 54.9(4) .
C31 As1 C21 C26 8.6(4) .
C11 As1 C21 C26 115.8(4) .
Bi As1 C21 C26 -120.7(4) .
C26 C21 C22 C23 -1.5(7) .
As1 C21 C22 C23 -177.3(4) .
C21 C22 C23 C24 0.1(8) .
C22 C23 C24 C25 1.1(8) .
C23 C24 C25 C26 -0.9(9) .
C22 C21 C26 C25 1.6(8) .
As1 C21 C26 C25 177.2(5) .
C24 C25 C26 C21 -0.5(9) .
C21 As1 C31 C36 96.5(4) .
C11 As1 C31 C36 -11.0(4) .
Bi As1 C31 C36 -139.0(4) .
C21 As1 C31 C32 -81.1(4) .
C11 As1 C31 C32 171.4(4) .
Bi As1 C31 C32 43.3(4) .
C36 C31 C32 C33 -1.1(8) .
As1 C31 C32 C33 176.6(4) .
C31 C32 C33 C34 0.3(9) .
C32 C33 C34 C35 1.1(10) .
C33 C34 C35 C36 -1.7(10) .
C32 C31 C36 C35 0.6(8) .
As1 C31 C36 C35 -177.1(4) .
C34 C35 C36 C31 0.8(9) .
C51 As2 C41 C46 34.6(4) .
C61 As2 C41 C46 -75.8(4) .
Bi As2 C41 C46 150.5(3) .
C51 As2 C41 C42 -149.7(4) .
C61 As2 C41 C42 99.9(4) .
Bi As2 C41 C42 -33.8(4) .
C46 C41 C42 C43 0.5(7) .
As2 C41 C42 C43 -175.3(4) .
C41 C42 C43 C44 0.7(7) .
C42 C43 C44 C45 -1.3(8) .
C43 C44 C45 C46 0.6(7) .
C42 C41 C46 C45 -1.2(7) .
As2 C41 C46 C45 174.4(3) .
C44 C45 C46 C41 0.7(7) .
C41 As2 C51 C56 -99.4(4) .
C61 As2 C51 C56 5.0(4) .
Bi As2 C51 C56 134.8(4) .
C41 As2 C51 C52 84.0(3) .
C61 As2 C51 C52 -171.6(3) .
Bi As2 C51 C52 -41.8(3) .
C56 C51 C52 C53 0.0(6) .
As2 C51 C52 C53 176.8(3) .
C51 C52 C53 C54 -1.0(7) .
C52 C53 C54 C55 1.2(7) .
C53 C54 C55 C56 -0.3(7) .
C52 C51 C56 C55 0.9(7) .
As2 C51 C56 C55 -175.6(4) .
C54 C55 C56 C51 -0.8(7) .
C51 As2 C61 C62B 42.2(8) .
C41 As2 C61 C62B 149.6(8) .
Bi As2 C61 C62B -77.7(8) .
C51 As2 C61 C66A -62.1(7) .
C41 As2 C61 C66A 45.2(7) .
Bi As2 C61 C66A 177.9(6) .
C51 As2 C61 C62A 119.5(5) .
C41 As2 C61 C62A -133.2(6) .
Bi As2 C61 C62A -0.5(6) .
C51 As2 C61 C66B -130.5(8) .
C41 As2 C61 C66B -23.2(8) .
Bi As2 C61 C66B 109.6(8) .
C66A C61 C62A C63A -2.4(13) .
As2 C61 C62A C63A 176.2(7) .
C61 C62A C63A C64A 5(2) .
C62A C63A C64A C65A -7(4) .
C63A C64A C65A C66A 6(4) .
C64A C65A C66A C61 -3(3) .
C62A C61 C66A C65A 1.7(15) .
As2 C61 C66A C65A -176.7(10) .
C66B C61 C62B C63B 0.0(18) .
As2 C61 C62B C63B -172.6(10) .
C61 C62B C63B C64B -5(3) .
C62B C63B C64B C65B 7(4) .
C63B C64B C65B C66B -5(5) .
C64B C65B C66B C61 1(4) .
C62B C61 C66B C65B 2(2) .
As2 C61 C66B C65B 175.4(15) .
